data_4129475
loop_
_publ_author_name
'Desnoyer, Addison N.'
'Bowes, Eric G.'
'Patrick, Brian O.'
'Love, Jennifer A.'

_publ_section_title
;
 Synthesis of 2-Nickela(II)oxetanes from Nickel(0) and Epoxides:
 Structure, Reactivity, and a New Mechanism of Formation.
;
_journal_issue 40
_journal_name_full 'Journal of the American Chemical Society'
_journal_page_first 12748
_journal_page_last 12751
_journal_paper_doi 10.1021/jacs.5b06735
_journal_volume 137
_journal_year 2015
_chemical_formula_moiety 'C24 H50 Ni O P2, H2 O'
_chemical_formula_sum 'C24 H52 Ni O2 P2'
_chemical_formula_weight 493.30
_space_group_crystal_system monoclinic
_space_group_IT_number 14
_space_group_name_Hall '-P 2ybc'
_space_group_name_H-M_alt 'P 1 21/c 1'
_atom_sites_solution_hydrogens mixed
_atom_sites_solution_primary direct
_audit_creation_date 2014-11-12
_audit_creation_method
;
Olex2 1.2
(compiled 2014.09.19 svn.r3010 for OlexSys, GUI svn.r4874)
;
_cell_angle_alpha 90
_cell_angle_beta 110.118(2)
_cell_angle_gamma 90
_cell_formula_units_Z 4
_cell_length_a 11.1398(8)
_cell_length_b 16.7554(12)
_cell_length_c 15.4593(11)
_cell_measurement_reflns_used 9935
_cell_measurement_temperature 100(2)
_cell_measurement_theta_max 30.09
_cell_measurement_theta_min 2.31
_cell_volume 2709.5(3)
_computing_cell_refinement 'SAINT v8.34A (Bruker, 2013)'
_computing_data_reduction 'SAINT v8.34A (Bruker, 2013)'
_computing_molecular_graphics 'Olex2 (Dolomanov et al., 2009)'
_computing_publication_material 'Olex2 (Dolomanov et al., 2009)'
_computing_structure_refinement 'XL (Sheldrick, 2008)'
_computing_structure_solution 'XT (Sheldrick, 2008)'
_diffrn_ambient_temperature 100(2)
_diffrn_detector 'Bruker APEX2 area detector'
_diffrn_detector_area_resol_mean 7.9
_diffrn_detector_type 'CCD area detector'
_diffrn_measured_fraction_theta_full 1.000
_diffrn_measured_fraction_theta_max 0.993
_diffrn_measurement_device 'Bruker-Nonius APEXII CCD area detector and X8 diffractometer'
_diffrn_measurement_device_type 'Bruker X8 APEX2 area detector'
_diffrn_measurement_method '\f and \w scans'
_diffrn_radiation_monochromator graphite
_diffrn_radiation_probe x-ray
_diffrn_radiation_type MoK\a
_diffrn_radiation_wavelength 0.71073
_diffrn_reflns_av_R_equivalents 0.0464
_diffrn_reflns_av_unetI/netI 0.0441
_diffrn_reflns_Laue_measured_fraction_full 1.000
_diffrn_reflns_Laue_measured_fraction_max 0.993
_diffrn_reflns_limit_h_max 15
_diffrn_reflns_limit_h_min -15
_diffrn_reflns_limit_k_max 19
_diffrn_reflns_limit_k_min -23
_diffrn_reflns_limit_l_max 19
_diffrn_reflns_limit_l_min -21
_diffrn_reflns_number 32360
_diffrn_reflns_point_group_measured_fraction_full 1.000
_diffrn_reflns_point_group_measured_fraction_max 0.993
_diffrn_reflns_theta_full 25.000
_diffrn_reflns_theta_max 30.117
_diffrn_reflns_theta_min 1.856
_diffrn_source 'sealed X-ray tube'
_diffrn_standards_number 0
_exptl_absorpt_coefficient_mu 0.851
_exptl_absorpt_correction_T_max 0.934
_exptl_absorpt_correction_T_min 0.862
_exptl_absorpt_correction_type multi-scan
_exptl_absorpt_process_details
;
SADABS-2014/4 (Bruker,2014) was used for absorption correction.
wR2(int) was 0.0559 before and 0.0487 after correction.
The Ratio of minimum to maximum transmission is 0.9231.
The \l/2 correction factor is 0.00150.
;
_exptl_crystal_colour yellow
_exptl_crystal_colour_primary yellow
_exptl_crystal_density_diffrn 1.209
_exptl_crystal_description irregular
_exptl_crystal_F_000 1080
_exptl_crystal_size_max 0.36
_exptl_crystal_size_mid 0.13
_exptl_crystal_size_min 0.08
_refine_diff_density_max 0.440
_refine_diff_density_min -0.321
_refine_diff_density_rms 0.068
_refine_ls_extinction_method none
_refine_ls_goodness_of_fit_ref 1.019
_refine_ls_hydrogen_treatment mixed
_refine_ls_matrix_type full
_refine_ls_number_parameters 282
_refine_ls_number_reflns 7936
_refine_ls_number_restraints 0
_refine_ls_restrained_S_all 1.019
_refine_ls_R_factor_all 0.0470
_refine_ls_R_factor_gt 0.0313
_refine_ls_shift/su_max 0.001
_refine_ls_shift/su_mean 0.000
_refine_ls_structure_factor_coef Fsqd
_refine_ls_weighting_details 'w=1/[\s^2^(Fo^2^)+(0.0331P)^2^+0.4163P] where P=(Fo^2^+2Fc^2^)/3'
_refine_ls_weighting_scheme calc
_refine_ls_wR_factor_gt 0.0687
_refine_ls_wR_factor_ref 0.0746
_reflns_Friedel_coverage 0.000
_reflns_number_gt 6306
_reflns_number_total 7936
_reflns_threshold_expression 'I > 2\s(I)'
_cod_data_source_file ja5b06735_si_002.cif
_cod_data_source_block 6
_cod_depositor_comments
;
The following automatic conversions were performed:

data item '_diffrn_radiation_probe' value 'X-ray' was changed to
'x-ray' in accordance with the
/home/saulius/struct/COD-crude-data/automatic-downloads/DataCite-retrospective/ACS/depositions/lib/dictionaries/cif_core.dic
dictionary named 'cif_core.dic' version 2.4.2 last updated on
2011-04-26.

Automatic conversion script
Id: cif_fix_values 6909 2019-04-08 15:41:33Z antanas 
;
_cod_original_cell_volume 2709.4(3)
_cod_database_code 4129475
_shelxl_version_number 2014/6
_shelx_space_group_comment
;
The symmetry employed for this shelxl refinement is uniquely defined
by the following loop, which should always be used as a source of
symmetry information in preference to the above space-group names.
They are only intended as comments.
;
_shelx_estimated_absorpt_t_max 0.934
_shelx_estimated_absorpt_t_min 0.862
_olex2_refinement_description
;
1. Fixed Uiso
 At 1.2 times of:
  All C(H,H) groups
 At 1.5 times of:
  All C(H,H,H) groups
2.a Secondary CH2 refined with riding coordinates:
 C2(H2A,H2B), C3(H3A,H3B), C4(H4A,H4B), C5(H5A,H5B), C6(H6A,H6B), C15(H15A,
 H15B), C16(H16A,H16B)
2.b Idealised Me refined as rotating group:
 C8(H8A,H8B,H8C), C9(H9A,H9B,H9C), C10(H10A,H10B,H10C), C12(H12A,H12B,H12C),
 C13(H13A,H13B,H13C), C14(H14A,H14B,H14C), C18(H18A,H18B,H18C), C19(H19A,H19B,
 H19C), C20(H20A,H20B,H20C), C22(H22A,H22B,H22C), C23(H23A,H23B,H23C), C24(H24A,
 H24B,H24C)
;
_olex2_submission_special_instructions 'No special instructions were received'

loop_
_space_group_symop_operation_xyz
'x, y, z'
'-x, y+1/2, -z+1/2'
'-x, -y, -z'
'x, -y-1/2, z-1/2'

loop_
_atom_site_label
_atom_site_type_symbol
_atom_site_fract_x
_atom_site_fract_y
_atom_site_fract_z
_atom_site_U_iso_or_equiv
_atom_site_adp_type
_atom_site_occupancy
_atom_site_site_symmetry_order
_atom_site_calc_flag
_atom_site_refinement_flags_posn
Ni1 Ni 0.37604(2) 0.38424(2) 0.75724(2) 0.00879(5) Uani 1 1 d .
P1 P 0.56011(3) 0.32709(2) 0.76806(2) 0.00978(8) Uani 1 1 d .
P2 P 0.28156(3) 0.33576(2) 0.62092(2) 0.01020(8) Uani 1 1 d .
O1 O 0.39250(9) 0.43974(6) 0.86565(7) 0.0128(2) Uani 1 1 d .
C1 C 0.26957(12) 0.44702(8) 0.80881(9) 0.0110(3) Uani 1 1 d .
C2 C 0.22824(14) 0.52987(9) 0.76987(11) 0.0162(3) Uani 1 1 d .
H2A H 0.1544 0.5253 0.7118 0.019 Uiso 1 1 calc R
H2B H 0.2991 0.5558 0.7556 0.019 Uiso 1 1 calc R
C3 C 0.19094(15) 0.58174(9) 0.83874(11) 0.0188(3) Uani 1 1 d .
H3A H 0.2669 0.5907 0.8945 0.023 Uiso 1 1 calc R
H3B H 0.1601 0.6343 0.8107 0.023 Uiso 1 1 calc R
C4 C 0.08629(14) 0.54096(9) 0.86545(11) 0.0184(3) Uani 1 1 d .
H4A H 0.0085 0.5353 0.8102 0.022 Uiso 1 1 calc R
H4B H 0.0646 0.5744 0.9108 0.022 Uiso 1 1 calc R
C5 C 0.12996(13) 0.45864(9) 0.90691(10) 0.0146(3) Uani 1 1 d .
H5A H 0.0594 0.4325 0.9213 0.018 Uiso 1 1 calc R
H5B H 0.2029 0.4648 0.9652 0.018 Uiso 1 1 calc R
C6 C 0.17027(13) 0.40567(8) 0.84060(10) 0.0127(3) Uani 1 1 d .
H6A H 0.2061 0.3550 0.8718 0.015 Uiso 1 1 calc R
H6B H 0.0942 0.3927 0.7863 0.015 Uiso 1 1 calc R
C7 C 0.61185(14) 0.24087(9) 0.85109(10) 0.0148(3) Uani 1 1 d .
C8 C 0.51472(15) 0.17319(9) 0.81286(11) 0.0205(3) Uani 1 1 d .
H8A H 0.4282 0.1932 0.8025 0.031 Uiso 1 1 calc GR
H8B H 0.5336 0.1291 0.8572 0.031 Uiso 1 1 calc GR
H8C H 0.5205 0.1542 0.7545 0.031 Uiso 1 1 calc GR
C9 C 0.60282(17) 0.26569(10) 0.94445(11) 0.0240(4) Uani 1 1 d .
H9A H 0.6672 0.3066 0.9727 0.036 Uiso 1 1 calc GR
H9B H 0.6180 0.2191 0.9851 0.036 Uiso 1 1 calc GR
H9C H 0.5174 0.2872 0.9350 0.036 Uiso 1 1 calc GR
C10 C 0.74587(14) 0.20858(9) 0.86460(12) 0.0221(3) Uani 1 1 d .
H10A H 0.7531 0.1973 0.8044 0.033 Uiso 1 1 calc GR
H10B H 0.7602 0.1594 0.9010 0.033 Uiso 1 1 calc GR
H10C H 0.8100 0.2484 0.8970 0.033 Uiso 1 1 calc GR
C11 C 0.70000(13) 0.39701(9) 0.78686(10) 0.0145(3) Uani 1 1 d .
C12 C 0.75639(14) 0.42023(10) 0.88860(11) 0.0189(3) Uani 1 1 d .
H12A H 0.6876 0.4376 0.9102 0.028 Uiso 1 1 calc GR
H12B H 0.8177 0.4639 0.8960 0.028 Uiso 1 1 calc GR
H12C H 0.8000 0.3741 0.9248 0.028 Uiso 1 1 calc GR
C13 C 0.80631(15) 0.36583(11) 0.75305(12) 0.0260(4) Uani 1 1 d .
H13A H 0.8483 0.3199 0.7904 0.039 Uiso 1 1 calc GR
H13B H 0.8693 0.4082 0.7588 0.039 Uiso 1 1 calc GR
H13C H 0.7689 0.3496 0.6884 0.039 Uiso 1 1 calc GR
C14 C 0.64521(15) 0.47343(10) 0.73294(12) 0.0246(4) Uani 1 1 d .
H14A H 0.6139 0.4618 0.6668 0.037 Uiso 1 1 calc GR
H14B H 0.7123 0.5142 0.7465 0.037 Uiso 1 1 calc GR
H14C H 0.5745 0.4931 0.7511 0.037 Uiso 1 1 calc GR
C15 C 0.53548(13) 0.28299(9) 0.65322(10) 0.0136(3) Uani 1 1 d .
H15A H 0.5641 0.3215 0.6157 0.016 Uiso 1 1 calc R
H15B H 0.5883 0.2342 0.6607 0.016 Uiso 1 1 calc R
C16 C 0.39392(13) 0.26158(9) 0.60220(10) 0.0137(3) Uani 1 1 d .
H16A H 0.3761 0.2086 0.6235 0.016 Uiso 1 1 calc R
H16B H 0.3788 0.2577 0.5354 0.016 Uiso 1 1 calc R
C17 C 0.24679(14) 0.40458(9) 0.51772(10) 0.0150(3) Uani 1 1 d .
C18 C 0.37545(15) 0.43051(11) 0.51135(12) 0.0237(4) Uani 1 1 d .
H18A H 0.4305 0.4510 0.5712 0.036 Uiso 1 1 calc GR
H18B H 0.3613 0.4725 0.4647 0.036 Uiso 1 1 calc GR
H18C H 0.4168 0.3846 0.4940 0.036 Uiso 1 1 calc GR
C19 C 0.16712(16) 0.36890(10) 0.42415(11) 0.0247(4) Uani 1 1 d .
H19A H 0.2063 0.3189 0.4145 0.037 Uiso 1 1 calc GR
H19B H 0.1640 0.4067 0.3750 0.037 Uiso 1 1 calc GR
H19C H 0.0801 0.3584 0.4231 0.037 Uiso 1 1 calc GR
C20 C 0.18179(16) 0.48072(9) 0.53542(11) 0.0221(3) Uani 1 1 d .
H20A H 0.1008 0.4667 0.5434 0.033 Uiso 1 1 calc GR
H20B H 0.1652 0.5170 0.4829 0.033 Uiso 1 1 calc GR
H20C H 0.2379 0.5070 0.5913 0.033 Uiso 1 1 calc GR
C21 C 0.13443(13) 0.27311(9) 0.60627(10) 0.0148(3) Uani 1 1 d .
C22 C 0.10390(15) 0.21095(10) 0.52881(11) 0.0208(3) Uani 1 1 d .
H22A H 0.0820 0.2382 0.4693 0.031 Uiso 1 1 calc GR
H22B H 0.0315 0.1781 0.5296 0.031 Uiso 1 1 calc GR
H22C H 0.1787 0.1768 0.5380 0.031 Uiso 1 1 calc GR
C23 C 0.01790(14) 0.32752(10) 0.59169(11) 0.0196(3) Uani 1 1 d .
H23A H 0.0400 0.3695 0.6386 0.029 Uiso 1 1 calc GR
H23B H -0.0533 0.2959 0.5968 0.029 Uiso 1 1 calc GR
H23C H -0.0072 0.3518 0.5304 0.029 Uiso 1 1 calc GR
C24 C 0.16109(14) 0.22740(9) 0.69732(11) 0.0185(3) Uani 1 1 d .
H24A H 0.2278 0.1874 0.7037 0.028 Uiso 1 1 calc GR
H24B H 0.0827 0.2008 0.6972 0.028 Uiso 1 1 calc GR
H24C H 0.1898 0.2649 0.7490 0.028 Uiso 1 1 calc GR
O2 O 0.54121(12) 0.57965(8) 0.93305(10) 0.0264(3) Uani 1 1 d .
H2C H 0.560(2) 0.5788(16) 0.9924(19) 0.069(9) Uiso 1 1 d .
H2D H 0.499(2) 0.5391(15) 0.9119(16) 0.052(7) Uiso 1 1 d .

loop_
_atom_site_aniso_label
_atom_site_aniso_U_11
_atom_site_aniso_U_22
_atom_site_aniso_U_33
_atom_site_aniso_U_23
_atom_site_aniso_U_13
_atom_site_aniso_U_12
Ni1 0.00855(8) 0.00863(9) 0.00940(9) -0.00151(7) 0.00336(6) -0.00011(6)
P1 0.00953(15) 0.01056(18) 0.00970(17) -0.00058(13) 0.00387(13) 0.00071(12)
P2 0.01007(15) 0.01070(18) 0.00955(17) -0.00125(13) 0.00301(13) -0.00049(13)
O1 0.0120(4) 0.0138(5) 0.0126(5) -0.0049(4) 0.0041(4) 0.0000(4)
C1 0.0117(6) 0.0101(7) 0.0122(7) -0.0021(5) 0.0053(5) 0.0002(5)
C2 0.0178(7) 0.0136(7) 0.0191(8) 0.0014(6) 0.0087(6) 0.0022(6)
C3 0.0235(8) 0.0114(7) 0.0240(8) -0.0017(6) 0.0114(7) 0.0031(6)
C4 0.0196(7) 0.0176(8) 0.0195(8) -0.0023(6) 0.0088(6) 0.0059(6)
C5 0.0141(6) 0.0163(7) 0.0147(7) -0.0011(6) 0.0066(5) 0.0021(5)
C6 0.0127(6) 0.0121(7) 0.0135(7) -0.0003(5) 0.0049(5) -0.0008(5)
C7 0.0186(7) 0.0132(7) 0.0116(7) 0.0006(6) 0.0039(6) 0.0031(5)
C8 0.0231(8) 0.0146(8) 0.0212(8) 0.0045(6) 0.0044(6) -0.0010(6)
C9 0.0360(9) 0.0217(9) 0.0154(8) 0.0031(6) 0.0102(7) 0.0001(7)
C10 0.0203(7) 0.0146(8) 0.0249(9) -0.0004(6) -0.0005(6) 0.0058(6)
C11 0.0104(6) 0.0186(8) 0.0152(7) -0.0013(6) 0.0052(5) -0.0022(5)
C12 0.0175(7) 0.0183(8) 0.0196(8) -0.0050(6) 0.0049(6) -0.0029(6)
C13 0.0147(7) 0.0393(10) 0.0276(9) -0.0112(8) 0.0118(7) -0.0075(7)
C14 0.0215(8) 0.0211(8) 0.0279(9) 0.0070(7) 0.0039(7) -0.0082(6)
C15 0.0127(6) 0.0183(7) 0.0106(7) -0.0021(6) 0.0052(5) 0.0019(5)
C16 0.0150(7) 0.0147(7) 0.0112(7) -0.0035(5) 0.0043(5) 0.0010(5)
C17 0.0154(6) 0.0168(7) 0.0110(7) 0.0023(6) 0.0021(5) 0.0010(5)
C18 0.0219(8) 0.0290(9) 0.0211(8) 0.0104(7) 0.0085(7) -0.0001(7)
C19 0.0290(9) 0.0296(9) 0.0116(8) 0.0013(7) 0.0018(6) -0.0008(7)
C20 0.0252(8) 0.0184(8) 0.0213(8) 0.0062(6) 0.0064(7) 0.0059(6)
C21 0.0132(6) 0.0159(7) 0.0145(7) -0.0044(6) 0.0037(5) -0.0043(5)
C22 0.0196(7) 0.0215(8) 0.0203(8) -0.0077(6) 0.0053(6) -0.0082(6)
C23 0.0111(6) 0.0273(9) 0.0185(8) -0.0034(6) 0.0028(6) -0.0012(6)
C24 0.0197(7) 0.0169(8) 0.0197(8) -0.0015(6) 0.0077(6) -0.0062(6)
O2 0.0318(7) 0.0208(7) 0.0243(7) 0.0004(5) 0.0066(6) -0.0118(5)

loop_
_atom_type_symbol
_atom_type_description
_atom_type_scat_dispersion_real
_atom_type_scat_dispersion_imag
_atom_type_scat_source
C C 0.0033 0.0016 'International Tables Vol C Tables 4.2.6.8 and 6.1.1.4'
H H 0.0000 0.0000 'International Tables Vol C Tables 4.2.6.8 and 6.1.1.4'
Ni Ni 0.3393 1.1124 'International Tables Vol C Tables 4.2.6.8 and 6.1.1.4'
O O 0.0106 0.0060 'International Tables Vol C Tables 4.2.6.8 and 6.1.1.4'
P P 0.1023 0.0942 'International Tables Vol C Tables 4.2.6.8 and 6.1.1.4'

loop_
_geom_angle_atom_site_label_1
_geom_angle_atom_site_label_2
_geom_angle_atom_site_label_3
_geom_angle
P2 Ni1 P1 92.221(15)
O1 Ni1 P1 110.13(3)
O1 Ni1 P2 157.60(3)
O1 Ni1 C1 41.48(5)
C1 Ni1 P1 151.58(4)
C1 Ni1 P2 116.13(4)
C7 P1 Ni1 116.13(5)
C7 P1 C11 109.10(7)
C11 P1 Ni1 115.86(5)
C15 P1 Ni1 105.75(5)
C15 P1 C7 104.85(7)
C15 P1 C11 103.70(6)
C16 P2 Ni1 105.97(5)
C16 P2 C17 103.27(7)
C16 P2 C21 102.27(7)
C17 P2 Ni1 118.75(5)
C21 P2 Ni1 115.83(5)
C21 P2 C17 108.57(7)
C1 O1 Ni1 72.41(7)
O1 C1 Ni1 66.11(7)
O1 C1 C2 116.11(12)
O1 C1 C6 115.74(12)
C2 C1 Ni1 118.35(10)
C2 C1 C6 112.87(11)
C6 C1 Ni1 119.88(10)
C1 C2 H2A 109.4
C1 C2 H2B 109.4
C1 C2 C3 111.04(12)
H2A C2 H2B 108.0
C3 C2 H2A 109.4
C3 C2 H2B 109.4
C2 C3 H3A 109.6
C2 C3 H3B 109.6
H3A C3 H3B 108.1
C4 C3 C2 110.35(12)
C4 C3 H3A 109.6
C4 C3 H3B 109.6
C3 C4 H4A 109.5
C3 C4 H4B 109.5
C3 C4 C5 110.80(12)
H4A C4 H4B 108.1
C5 C4 H4A 109.5
C5 C4 H4B 109.5
C4 C5 H5A 109.3
C4 C5 H5B 109.3
C4 C5 C6 111.46(12)
H5A C5 H5B 108.0
C6 C5 H5A 109.3
C6 C5 H5B 109.3
C1 C6 C5 111.36(11)
C1 C6 H6A 109.4
C1 C6 H6B 109.4
C5 C6 H6A 109.4
C5 C6 H6B 109.4
H6A C6 H6B 108.0
C8 C7 P1 107.06(10)
C9 C7 P1 109.16(10)
C9 C7 C8 107.19(13)
C10 C7 P1 114.73(11)
C10 C7 C8 108.39(12)
C10 C7 C9 110.02(13)
C7 C8 H8A 109.5
C7 C8 H8B 109.5
C7 C8 H8C 109.5
H8A C8 H8B 109.5
H8A C8 H8C 109.5
H8B C8 H8C 109.5
C7 C9 H9A 109.5
C7 C9 H9B 109.5
C7 C9 H9C 109.5
H9A C9 H9B 109.5
H9A C9 H9C 109.5
H9B C9 H9C 109.5
C7 C10 H10A 109.5
C7 C10 H10B 109.5
C7 C10 H10C 109.5
H10A C10 H10B 109.5
H10A C10 H10C 109.5
H10B C10 H10C 109.5
C12 C11 P1 109.94(10)
C12 C11 C13 110.07(12)
C12 C11 C14 106.98(13)
C13 C11 P1 115.27(11)
C14 C11 P1 106.30(10)
C14 C11 C13 107.88(13)
C11 C12 H12A 109.5
C11 C12 H12B 109.5
C11 C12 H12C 109.5
H12A C12 H12B 109.5
H12A C12 H12C 109.5
H12B C12 H12C 109.5
C11 C13 H13A 109.5
C11 C13 H13B 109.5
C11 C13 H13C 109.5
H13A C13 H13B 109.5
H13A C13 H13C 109.5
H13B C13 H13C 109.5
C11 C14 H14A 109.5
C11 C14 H14B 109.5
C11 C14 H14C 109.5
H14A C14 H14B 109.5
H14A C14 H14C 109.5
H14B C14 H14C 109.5
P1 C15 H15A 109.3
P1 C15 H15B 109.3
H15A C15 H15B 107.9
C16 C15 P1 111.75(9)
C16 C15 H15A 109.3
C16 C15 H15B 109.3
P2 C16 H16A 109.0
P2 C16 H16B 109.0
C15 C16 P2 112.95(10)
C15 C16 H16A 109.0
C15 C16 H16B 109.0
H16A C16 H16B 107.8
C18 C17 P2 107.54(10)
C18 C17 C19 107.47(13)
C18 C17 C20 106.52(13)
C19 C17 P2 116.13(11)
C19 C17 C20 109.64(13)
C20 C17 P2 109.10(10)
C17 C18 H18A 109.5
C17 C18 H18B 109.5
C17 C18 H18C 109.5
H18A C18 H18B 109.5
H18A C18 H18C 109.5
H18B C18 H18C 109.5
C17 C19 H19A 109.5
C17 C19 H19B 109.5
C17 C19 H19C 109.5
H19A C19 H19B 109.5
H19A C19 H19C 109.5
H19B C19 H19C 109.5
C17 C20 H20A 109.5
C17 C20 H20B 109.5
C17 C20 H20C 109.5
H20A C20 H20B 109.5
H20A C20 H20C 109.5
H20B C20 H20C 109.5
C22 C21 P2 114.84(10)
C22 C21 C23 109.79(12)
C22 C21 C24 107.29(13)
C23 C21 P2 109.94(10)
C23 C21 C24 108.47(12)
C24 C21 P2 106.24(9)
C21 C22 H22A 109.5
C21 C22 H22B 109.5
C21 C22 H22C 109.5
H22A C22 H22B 109.5
H22A C22 H22C 109.5
H22B C22 H22C 109.5
C21 C23 H23A 109.5
C21 C23 H23B 109.5
C21 C23 H23C 109.5
H23A C23 H23B 109.5
H23A C23 H23C 109.5
H23B C23 H23C 109.5
C21 C24 H24A 109.5
C21 C24 H24B 109.5
C21 C24 H24C 109.5
H24A C24 H24B 109.5
H24A C24 H24C 109.5
H24B C24 H24C 109.5
H2C O2 H2D 108(2)

loop_
_geom_bond_atom_site_label_1
_geom_bond_atom_site_label_2
_geom_bond_distance
Ni1 P1 2.2166(4)
Ni1 P2 2.1640(4)
Ni1 O1 1.8696(10)
Ni1 C1 1.9492(13)
P1 C7 1.8862(15)
P1 C11 1.8904(14)
P1 C15 1.8543(14)
P2 C16 1.8559(14)
P2 C17 1.8973(15)
P2 C21 1.8933(14)
O1 C1 1.3545(16)
C1 C2 1.520(2)
C1 C6 1.5228(18)
C2 H2A 0.9900
C2 H2B 0.9900
C2 C3 1.538(2)
C3 H3A 0.9900
C3 H3B 0.9900
C3 C4 1.526(2)
C4 H4A 0.9900
C4 H4B 0.9900
C4 C5 1.528(2)
C5 H5A 0.9900
C5 H5B 0.9900
C5 C6 1.5352(19)
C6 H6A 0.9900
C6 H6B 0.9900
C7 C8 1.538(2)
C7 C9 1.538(2)
C7 C10 1.533(2)
C8 H8A 0.9800
C8 H8B 0.9800
C8 H8C 0.9800
C9 H9A 0.9800
C9 H9B 0.9800
C9 H9C 0.9800
C10 H10A 0.9800
C10 H10B 0.9800
C10 H10C 0.9800
C11 C12 1.530(2)
C11 C13 1.541(2)
C11 C14 1.535(2)
C12 H12A 0.9800
C12 H12B 0.9800
C12 H12C 0.9800
C13 H13A 0.9800
C13 H13B 0.9800
C13 H13C 0.9800
C14 H14A 0.9800
C14 H14B 0.9800
C14 H14C 0.9800
C15 H15A 0.9900
C15 H15B 0.9900
C15 C16 1.5434(19)
C16 H16A 0.9900
C16 H16B 0.9900
C17 C18 1.533(2)
C17 C19 1.534(2)
C17 C20 1.537(2)
C18 H18A 0.9800
C18 H18B 0.9800
C18 H18C 0.9800
C19 H19A 0.9800
C19 H19B 0.9800
C19 H19C 0.9800
C20 H20A 0.9800
C20 H20B 0.9800
C20 H20C 0.9800
C21 C22 1.534(2)
C21 C23 1.538(2)
C21 C24 1.539(2)
C22 H22A 0.9800
C22 H22B 0.9800
C22 H22C 0.9800
C23 H23A 0.9800
C23 H23B 0.9800
C23 H23C 0.9800
C24 H24A 0.9800
C24 H24B 0.9800
C24 H24C 0.9800
O2 H2C 0.87(3)
O2 H2D 0.83(3)

loop_
_geom_hbond_atom_site_label_D
_geom_hbond_atom_site_label_H
_geom_hbond_atom_site_label_A
_geom_hbond_distance_DH
_geom_hbond_distance_HA
_geom_hbond_distance_DA
_geom_hbond_angle_DHA
_geom_hbond_site_symmetry_A
O2 H2C O1 0.87(3) 2.10(3) 2.9588(17) 172(3) 3_667
O2 H2D O1 0.83(3) 2.03(3) 2.8528(16) 177(2) .

loop_
_geom_torsion_atom_site_label_1
_geom_torsion_atom_site_label_2
_geom_torsion_atom_site_label_3
_geom_torsion_atom_site_label_4
_geom_torsion
Ni1 P1 C7 C8 65.94(11)
Ni1 P1 C7 C9 -49.76(12)
Ni1 P1 C7 C10 -173.75(9)
Ni1 P1 C11 C12 80.55(10)
Ni1 P1 C11 C13 -154.35(10)
Ni1 P1 C11 C14 -34.90(12)
Ni1 P1 C15 C16 -27.24(11)
Ni1 P2 C16 C15 -30.69(11)
Ni1 P2 C17 C18 65.93(11)
Ni1 P2 C17 C19 -173.69(10)
Ni1 P2 C17 C20 -49.22(11)
Ni1 P2 C21 C22 -154.10(10)
Ni1 P2 C21 C23 81.50(11)
Ni1 P2 C21 C24 -35.68(11)
Ni1 O1 C1 C2 -111.18(11)
Ni1 O1 C1 C6 113.04(11)
Ni1 C1 C2 C3 -158.61(10)
Ni1 C1 C6 C5 160.79(10)
P1 Ni1 O1 C1 -178.23(7)
P1 C15 C16 P2 37.88(13)
P2 Ni1 O1 C1 -2.09(13)
O1 C1 C2 C3 -82.98(15)
O1 C1 C6 C5 84.77(14)
C1 C2 C3 C4 -56.30(16)
C2 C1 C6 C5 -52.42(16)
C2 C3 C4 C5 57.89(17)
C3 C4 C5 C6 -56.69(16)
C4 C5 C6 C1 53.35(16)
C6 C1 C2 C3 54.04(16)
C7 P1 C11 C12 -52.75(12)
C7 P1 C11 C13 72.35(13)
C7 P1 C11 C14 -168.20(10)
C7 P1 C15 C16 96.01(11)
C11 P1 C7 C8 -160.90(10)
C11 P1 C7 C9 83.39(12)
C11 P1 C7 C10 -40.60(13)
C11 P1 C15 C16 -149.59(10)
C15 P1 C7 C8 -50.35(11)
C15 P1 C7 C9 -166.05(10)
C15 P1 C7 C10 69.95(12)
C15 P1 C11 C12 -164.07(10)
C15 P1 C11 C13 -38.97(13)
C15 P1 C11 C14 80.48(11)
C16 P2 C17 C18 -50.92(12)
C16 P2 C17 C19 69.45(12)
C16 P2 C17 C20 -166.07(10)
C16 P2 C21 C22 -39.40(13)
C16 P2 C21 C23 -163.80(10)
C16 P2 C21 C24 79.03(11)
C17 P2 C16 C15 94.87(11)
C17 P2 C21 C22 69.32(13)
C17 P2 C21 C23 -55.08(12)
C17 P2 C21 C24 -172.25(10)
C21 P2 C16 C15 -152.42(10)
C21 P2 C17 C18 -158.96(10)
C21 P2 C17 C19 -38.58(13)
C21 P2 C17 C20 85.89(11)
